data_4119042
loop_
_publ_author_name
'Collin D. Morris'
'In Chung'
'Sungoh Park'
'Connor M. Harrison'
'Daniel J. Clark'
'Joon I. Jang'
'Mercouri G. Kanatzidis'

_publ_section_title
;
 Molecular Germanium Selenophosphate Salts: Phase-Change Properties and
 Strong Second Harmonic Generation
;
_journal_name_full 'Journal of the American Chemical Society'
_journal_page_first 20733
_journal_page_last 20744
_journal_paper_doi 10.1021/ja309386e
_journal_volume 134
_journal_year 2012
_chemical_formula_moiety 'Ge P4 Se12, 4(Rb)'
_chemical_formula_sum 'Ge P4 Rb4 Se12'
_chemical_formula_weight 1485.87
_chemical_name_systematic
; 
 ? 
;
_space_group_IT_number 29
_symmetry_cell_setting orthorhombic
_symmetry_space_group_name_Hall 'P 2c -2ac'
_symmetry_space_group_name_H-M 'P c a 21'
_atom_sites_solution_primary direct
_atom_sites_solution_secondary difmap
_audit_creation_method SHELXL-97
_cell_angle_alpha 90.00
_cell_angle_beta 90.00
_cell_angle_gamma 90.00
_cell_formula_units_Z 4
_cell_length_a 14.1881(5)
_cell_length_b 7.3566(3)
_cell_length_c 24.2914(15)
_cell_measurement_reflns_used 6451
_cell_measurement_temperature 293(2)
_cell_measurement_theta_max 29.53
_cell_measurement_theta_min 2.87
_cell_volume 2535.4(2)
_computing_cell_refinement 'STOE X-AREA'
_computing_data_collection 'STOE X-AREA'
_computing_data_reduction 'STOE X-RED'
_computing_structure_refinement 'SHELXL-97 (Sheldrick, 2008)'
_computing_structure_solution 'SHELXS-97 (Sheldrick, 2008)'
_diffrn_ambient_temperature 293(2)
_diffrn_detector_area_resol_mean 6.67
_diffrn_measured_fraction_theta_full 0.992
_diffrn_measured_fraction_theta_max 0.992
_diffrn_measurement_device_type 'STOE IPDS 2'
_diffrn_measurement_method 'rotation method'
_diffrn_radiation_monochromator graphite
_diffrn_radiation_source 'fine-focus sealed tube'
_diffrn_radiation_type MoK\a
_diffrn_radiation_wavelength 0.71073
_diffrn_reflns_av_R_equivalents 0.0700
_diffrn_reflns_av_sigmaI/netI 0.0898
_diffrn_reflns_limit_h_max 19
_diffrn_reflns_limit_h_min -17
_diffrn_reflns_limit_k_max 8
_diffrn_reflns_limit_k_min -10
_diffrn_reflns_limit_l_max 33
_diffrn_reflns_limit_l_min -24
_diffrn_reflns_number 9700
_diffrn_reflns_theta_full 29.17
_diffrn_reflns_theta_max 29.17
_diffrn_reflns_theta_min 2.87
_exptl_absorpt_coefficient_mu 26.305
_exptl_absorpt_correction_T_max 0.7497
_exptl_absorpt_correction_T_min 0.2085
_exptl_absorpt_correction_type numerical
_exptl_crystal_colour red
_exptl_crystal_density_diffrn 3.893
_exptl_crystal_description plate
_exptl_crystal_F_000 2592
_exptl_crystal_size_max 0.2345
_exptl_crystal_size_mid 0.0225
_exptl_crystal_size_min 0.0142
_refine_diff_density_max 1.238
_refine_diff_density_min -1.081
_refine_diff_density_rms 0.249
_refine_ls_abs_structure_details 'Flack H D (1983), Acta Cryst. A39, 876-881'
_refine_ls_abs_structure_Flack 0.022(19)
_refine_ls_extinction_method none
_refine_ls_goodness_of_fit_ref 1.032
_refine_ls_matrix_type full
_refine_ls_number_parameters 190
_refine_ls_number_reflns 5645
_refine_ls_number_restraints 1
_refine_ls_restrained_S_all 1.032
_refine_ls_R_factor_all 0.0878
_refine_ls_R_factor_gt 0.0561
_refine_ls_shift/su_max 0.001
_refine_ls_shift/su_mean 0.000
_refine_ls_structure_factor_coef Fsqd
_refine_ls_weighting_details 'calc w=1/[\s^2^(Fo^2^)+(0.0133P)^2^+1.0000P] where P=(Fo^2^+2Fc^2^)/3'
_refine_ls_weighting_scheme calc
_refine_ls_wR_factor_gt 0.0633
_refine_ls_wR_factor_ref 0.0696
_reflns_number_gt 4230
_reflns_number_total 5645
_reflns_threshold_expression >2sigma(I)
_cod_data_source_file ja309386e_si_002_5.cif
_cod_data_source_block rb4gep4se12
_cod_database_code 4119042

loop_
_symmetry_equiv_pos_as_xyz
'x, y, z'
'-x, -y, z+1/2'
'x+1/2, -y, z'
'-x+1/2, y, z+1/2'

loop_
_atom_site_label
_atom_site_type_symbol
_atom_site_fract_x
_atom_site_fract_y
_atom_site_fract_z
_atom_site_U_iso_or_equiv
_atom_site_adp_type
_atom_site_occupancy
_atom_site_symmetry_multiplicity
_atom_site_calc_flag
Se1 Se 0.09479(9) 0.55902(18) 0.31952(6) 0.0274(3) Uani 1 1 d
Se2 Se 0.13218(10) 0.06856(19) 0.32725(6) 0.0316(3) Uani 1 1 d
Se3 Se 0.19335(9) 0.30534(18) 0.20298(6) 0.0246(3) Uani 1 1 d
Se4 Se 0.35116(10) 0.6838(2) 0.30624(7) 0.0362(3) Uani 1 1 d
Se5 Se 0.43970(11) 0.01309(18) 0.20634(7) 0.0316(3) Uani 1 1 d
Se6 Se 0.44424(9) 0.53759(15) 0.17577(6) 0.0245(3) Uani 1 1 d
Se7 Se 0.06695(9) 0.05644(16) 0.08752(5) 0.0234(3) Uani 1 1 d
Se8 Se 0.51440(10) 0.23881(18) 0.45725(7) 0.0310(3) Uani 1 1 d
Se9 Se 0.81567(10) 0.07211(18) 0.46324(6) 0.0305(3) Uani 1 1 d
Se10 Se 0.11392(9) 0.56665(16) 0.06562(6) 0.0235(3) Uani 1 1 d
Se11 Se 0.25488(10) 0.48762(16) 0.43884(6) 0.0295(3) Uani 1 1 d
Se12 Se 0.32157(10) 0.28480(18) 0.06965(7) 0.0341(3) Uani 1 1 d
Ge Ge 0.08003(9) 0.34260(16) 0.13242(6) 0.0197(3) Uani 1 1 d
P1 P 0.0960(2) 0.3018(4) 0.27960(13) 0.0195(6) Uani 1 1 d
P2 P 0.4512(2) 0.7512(4) 0.24429(15) 0.0214(7) Uani 1 1 d
P3 P 0.1080(2) 0.1458(4) -0.00003(14) 0.0208(7) Uani 1 1 d
P4 P 0.2109(2) 0.3716(4) 0.01596(14) 0.0203(7) Uani 1 1 d
Rb1 Rb 0.02944(12) 0.2889(2) 0.43856(7) 0.0441(4) Uani 1 1 d
Rb2 Rb 0.37631(11) 0.1926(2) 0.33801(6) 0.0397(4) Uani 1 1 d
Rb3 Rb 0.67662(11) 0.18829(19) 0.21215(7) 0.0394(4) Uani 1 1 d
Rb4 Rb 0.83376(10) 0.19517(19) 0.06491(8) 0.0415(4) Uani 1 1 d

loop_
_atom_site_aniso_label
_atom_site_aniso_U_11
_atom_site_aniso_U_22
_atom_site_aniso_U_33
_atom_site_aniso_U_23
_atom_site_aniso_U_13
_atom_site_aniso_U_12
Se1 0.0314(7) 0.0259(6) 0.0248(8) -0.0065(6) 0.0010(6) -0.0019(6)
Se2 0.0424(8) 0.0275(7) 0.0249(8) 0.0039(6) -0.0031(7) 0.0084(6)
Se3 0.0206(6) 0.0343(7) 0.0189(7) -0.0012(6) 0.0004(5) 0.0009(6)
Se4 0.0291(7) 0.0473(8) 0.0321(9) 0.0083(7) 0.0126(6) 0.0048(6)
Se5 0.0391(8) 0.0274(6) 0.0281(8) 0.0041(6) 0.0027(7) 0.0094(6)
Se6 0.0280(7) 0.0249(6) 0.0206(7) -0.0008(5) -0.0004(6) -0.0080(5)
Se7 0.0329(7) 0.0186(5) 0.0187(7) -0.0015(5) -0.0008(6) -0.0022(6)
Se8 0.0286(7) 0.0380(7) 0.0263(8) 0.0018(6) 0.0069(6) -0.0039(6)
Se9 0.0347(7) 0.0290(6) 0.0280(8) 0.0103(6) 0.0034(7) 0.0076(6)
Se10 0.0314(7) 0.0193(5) 0.0199(6) -0.0009(6) 0.0042(6) 0.0021(5)
Se11 0.0394(8) 0.0257(6) 0.0235(7) 0.0021(6) -0.0058(7) 0.0006(6)
Se12 0.0324(8) 0.0355(7) 0.0342(9) -0.0033(7) -0.0142(7) 0.0023(6)
Ge 0.0251(7) 0.0182(6) 0.0157(7) -0.0016(5) 0.0009(6) 0.0010(5)
P1 0.0209(16) 0.0226(14) 0.0148(17) -0.0006(13) -0.0001(13) 0.0000(12)
P2 0.0187(16) 0.0266(15) 0.0188(18) 0.0005(13) 0.0032(13) 0.0012(13)
P3 0.0223(17) 0.0196(14) 0.0205(18) -0.0019(13) -0.0036(14) 0.0027(13)
P4 0.0240(17) 0.0216(14) 0.0153(18) -0.0018(13) 0.0042(14) -0.0019(12)
Rb1 0.0515(9) 0.0436(8) 0.0373(9) -0.0058(7) 0.0125(7) -0.0142(7)
Rb2 0.0425(8) 0.0477(8) 0.0289(9) -0.0072(7) -0.0010(7) -0.0067(7)
Rb3 0.0510(9) 0.0336(7) 0.0337(9) 0.0004(7) 0.0014(7) -0.0067(7)
Rb4 0.0288(7) 0.0467(8) 0.0489(10) -0.0135(8) -0.0036(7) 0.0037(6)

loop_
_atom_type_symbol
_atom_type_description
_atom_type_scat_dispersion_real
_atom_type_scat_dispersion_imag
_atom_type_scat_source
P P 0.1023 0.0942 'International Tables Vol C Tables 4.2.6.8 and 6.1.1.4'
Ge Ge 0.1547 1.8001 'International Tables Vol C Tables 4.2.6.8 and 6.1.1.4'
Se Se -0.0929 2.2259 'International Tables Vol C Tables 4.2.6.8 and 6.1.1.4'
Rb Rb -0.9393 2.9676 'International Tables Vol C Tables 4.2.6.8 and 6.1.1.4'

loop_
_geom_angle_atom_site_label_1
_geom_angle_atom_site_label_2
_geom_angle_atom_site_label_3
_geom_angle
_geom_angle_site_symmetry_1
_geom_angle_site_symmetry_3
P1 Se1 Rb3 97.69(10) . 3_465
P1 Se1 Rb2 120.78(10) . 3_465
Rb3 Se1 Rb2 96.39(5) 3_465 3_465
P1 Se1 Rb1 83.00(10) . .
Rb3 Se1 Rb1 174.79(6) 3_465 .
Rb2 Se1 Rb1 87.64(5) 3_465 .
P1 Se1 Se11 102.99(10) . .
Rb3 Se1 Se11 117.74(5) 3_465 .
Rb2 Se1 Se11 119.78(5) 3_465 .
Rb1 Se1 Se11 57.17(4) . .
P1 Se1 Se2 154.36(11) . 1_565
Rb3 Se1 Se2 56.67(4) 3_465 1_565
Rb2 Se1 Se2 67.37(4) 3_465 1_565
Rb1 Se1 Se2 122.53(5) . 1_565
Se11 Se1 Se2 90.89(4) . 1_565
P1 Se1 Se8 138.19(11) . 3_465
Rb3 Se1 Se8 123.89(5) 3_465 3_465
Rb2 Se1 Se8 56.10(4) 3_465 3_465
Rb1 Se1 Se8 56.03(4) . 3_465
Se11 Se1 Se8 63.68(4) . 3_465
Se2 Se1 Se8 67.35(4) 1_565 3_465
P1 Se2 Rb3 92.58(10) . 3_455
P1 Se2 Rb1 86.91(10) . .
Rb3 Se2 Rb1 165.47(6) 3_455 .
P1 Se2 Rb2 93.86(10) . .
Rb3 Se2 Rb2 91.26(5) 3_455 .
Rb1 Se2 Rb2 103.26(5) . .
P1 Se2 Rb2 101.41(10) . 3_455
Rb3 Se2 Rb2 87.52(5) 3_455 3_455
Rb1 Se2 Rb2 78.36(4) . 3_455
Rb2 Se2 Rb2 164.73(5) . 3_455
P1 Se3 Ge 100.26(9) . .
P1 Se3 Rb3 84.31(9) . 3_455
Ge Se3 Rb3 96.63(6) . 3_455
P1 Se3 Rb3 85.74(9) . 3_465
Ge Se3 Rb3 83.38(5) . 3_465
Rb3 Se3 Rb3 169.88(7) 3_455 3_465
P2 Se4 Rb3 86.98(11) . 3_465
P2 Se4 Rb2 108.05(10) . .
Rb3 Se4 Rb2 117.76(5) 3_465 .
P2 Se4 Se11 158.72(11) . .
Rb3 Se4 Se11 113.77(5) 3_465 .
Rb2 Se4 Se11 59.11(4) . .
P2 Se4 Rb2 81.54(9) . 1_565
Rb3 Se4 Rb2 86.26(4) 3_465 1_565
Rb2 Se4 Rb2 153.96(6) . 1_565
Se11 Se4 Rb2 103.55(5) . 1_565
P2 Se4 Rb1 97.58(11) . 3_565
Rb3 Se4 Rb1 159.50(5) 3_465 3_565
Rb2 Se4 Rb1 79.93(4) . 3_565
Se11 Se4 Rb1 64.76(4) . 3_565
Rb2 Se4 Rb1 74.75(4) 1_565 3_565
P2 Se5 Rb2 88.07(11) 1_545 .
P2 Se5 Rb3 103.54(10) 1_545 .
Rb2 Se5 Rb3 93.87(5) . .
P2 Se5 Rb3 73.96(10) 1_545 3_455
Rb2 Se5 Rb3 82.59(5) . 3_455
Rb3 Se5 Rb3 175.69(7) . 3_455
P2 Se5 Rb4 93.04(11) 1_545 3_455
Rb2 Se5 Rb4 143.61(5) . 3_455
Rb3 Se5 Rb4 120.98(6) . 3_455
Rb3 Se5 Rb4 62.98(4) 3_455 3_455
P2 Se6 Ge 91.89(10) . 3_565
P2 Se6 Rb4 100.57(10) . 3_465
Ge Se6 Rb4 79.77(5) 3_565 3_465
P3 Se7 Ge 98.69(9) . .
P3 Se7 Rb4 90.64(9) . 1_455
Ge Se7 Rb4 83.56(5) . 1_455
P3 Se7 Se10 95.73(8) . 1_545
Ge Se7 Se10 155.95(6) . 1_545
Rb4 Se7 Se10 115.51(4) 1_455 1_545
P3 Se7 Rb3 139.27(10) . 3_455
Ge Se7 Rb3 91.24(6) . 3_455
Rb4 Se7 Rb3 129.84(6) 1_455 3_455
Se10 Se7 Rb3 65.49(4) 1_545 3_455
P3 Se8 Rb4 96.39(11) 4 4_655
P3 Se8 Rb1 115.41(10) 4 3_565
Rb4 Se8 Rb1 98.87(5) 4_655 3_565
P3 Se8 Rb2 85.18(11) 4 .
Rb4 Se8 Rb2 167.78(6) 4_655 .
Rb1 Se8 Rb2 91.32(5) 3_565 .
P3 Se8 Rb1 77.48(9) 4 3
Rb4 Se8 Rb1 87.77(5) 4_655 3
Rb1 Se8 Rb1 164.42(7) 3_565 3
Rb2 Se8 Rb1 80.73(5) . 3
P3 Se9 Rb4 102.38(11) 2_655 4_655
P3 Se9 Se11 156.62(11) 2_655 3_565
Rb4 Se9 Se11 73.34(5) 4_655 3_565
P3 Se9 Rb1 88.53(10) 2_655 1_655
Rb4 Se9 Rb1 123.38(6) 4_655 1_655
Se11 Se9 Rb1 75.80(5) 3_565 1_655
P3 Se9 Rb2 80.25(10) 2_655 3
Rb4 Se9 Rb2 152.23(6) 4_655 3
Se11 Se9 Rb2 114.53(5) 3_565 3
Rb1 Se9 Rb2 84.10(5) 1_655 3
P4 Se10 Ge 92.65(9) . .
P4 Se10 Rb4 77.53(9) . 3_465
Ge Se10 Rb4 121.50(6) . 3_465
P4 Se10 Rb1 93.84(10) . 2_564
Ge Se10 Rb1 129.52(6) . 2_564
Rb4 Se10 Rb1 108.78(5) 3_465 2_564
P4 Se10 Rb3 126.53(10) . 3_465
Ge Se10 Rb3 75.76(5) . 3_465
Rb4 Se10 Rb3 66.33(4) 3_465 3_465
Rb1 Se10 Rb3 133.79(4) 2_564 3_465
P4 Se11 Rb1 92.46(11) 4 .
P4 Se11 Rb2 104.05(10) 4 .
Rb1 Se11 Rb2 100.28(5) . .
P4 Se11 Se1 152.54(11) 4 .
Rb1 Se11 Se1 60.12(4) . .
Rb2 Se11 Se1 81.45(4) . .
P4 Se11 Se4 145.56(11) 4 .
Rb1 Se11 Se4 119.02(5) . .
Rb2 Se11 Se4 59.46(4) . .
Se1 Se11 Se4 60.22(4) . .
P4 Se11 Rb4 68.54(9) 4 2_665
Rb1 Se11 Rb4 87.62(5) . 2_665
Rb2 Se11 Rb4 169.57(5) . 2_665
Se1 Se11 Rb4 108.55(4) . 2_665
Se4 Se11 Rb4 122.40(4) . 2_665
P4 Se12 Rb4 108.30(10) . 3_455
P4 Se12 Rb1 84.02(10) . 4_554
Rb4 Se12 Rb1 87.35(5) 3_455 4_554
P4 Se12 Rb4 73.55(9) . 3_465
Rb4 Se12 Rb4 173.53(7) 3_455 3_465
Rb1 Se12 Rb4 86.68(5) 4_554 3_465
Se10 Ge Se3 116.11(7) . .
Se10 Ge Se6 102.21(6) . 3_465
Se3 Ge Se6 105.91(7) . 3_465
Se10 Ge Se7 108.57(7) . .
Se3 Ge Se7 106.43(6) . .
Se6 Ge Se7 118.05(7) 3_465 .
Se10 Ge Rb4 94.89(6) . 1_455
Se3 Ge Rb4 149.00(6) . 1_455
Se6 Ge Rb4 64.73(5) 3_465 1_455
Se7 Ge Rb4 60.32(5) . 1_455
Se10 Ge Rb3 71.10(5) . 3_465
Se3 Ge Rb3 62.49(5) . 3_465
Se6 Ge Rb3 75.74(5) 3_465 3_465
Se7 Ge Rb3 165.26(6) . 3_465
Rb4 Ge Rb3 134.21(4) 1_455 3_465
Se1 P1 Se2 118.07(16) . .
Se1 P1 P2 108.60(16) . 3_465
Se2 P1 P2 106.64(15) . 3_465
Se1 P1 Se3 111.15(14) . .
Se2 P1 Se3 107.55(14) . .
P2 P1 Se3 103.82(16) 3_465 .
Se1 P1 Rb1 64.94(9) . .
Se2 P1 Rb1 60.72(9) . .
P2 P1 Rb1 98.54(14) 3_465 .
Se3 P1 Rb1 157.16(13) . .
Se4 P2 Se5 117.62(15) . 1_565
Se4 P2 P1 107.33(18) . 3_565
Se5 P2 P1 112.78(16) 1_565 3_565
Se4 P2 Se6 109.01(14) . .
Se5 P2 Se6 107.51(17) 1_565 .
P1 P2 Se6 101.34(15) 3_565 .
Se4 P2 Rb3 60.93(9) . 3_465
Se5 P2 Rb3 75.04(10) 1_565 3_465
P1 P2 Rb3 168.26(16) 3_565 3_465
Se6 P2 Rb3 83.84(10) . 3_465
Se9 P3 Se8 116.79(16) 2_654 4_554
Se9 P3 P4 107.41(16) 2_654 .
Se8 P3 P4 112.08(15) 4_554 .
Se9 P3 Se7 107.49(14) 2_654 .
Se8 P3 Se7 109.53(15) 4_554 .
P4 P3 Se7 102.49(16) . .
Se9 P3 Rb2 67.69(10) 2_654 4_554
Se8 P3 Rb2 62.26(10) 4_554 4_554
P4 P3 Rb2 94.09(13) . 4_554
Se7 P3 Rb2 163.39(13) . 4_554
Se9 P3 Rb1 59.59(8) 2_654 2_554
Se8 P3 Rb1 71.38(9) 4_554 2_554
P4 P3 Rb1 164.88(15) . 2_554
Se7 P3 Rb1 89.57(9) . 2_554
Rb2 P3 Rb1 74.23(7) 4_554 2_554
Se11 P4 Se12 119.45(17) 4_554 .
Se11 P4 P3 107.13(17) 4_554 .
Se12 P4 P3 111.22(15) . .
Se11 P4 Se10 110.27(14) 4_554 .
Se12 P4 Se10 107.60(15) . .
P3 P4 Se10 99.32(14) . .
Se11 P4 Rb4 80.46(10) 4_554 3_465
Se12 P4 Rb4 74.00(9) . 3_465
P3 P4 Rb4 165.31(14) . 3_465
Se10 P4 Rb4 66.04(8) . 3_465
Se2 Rb1 Se9 106.62(5) . 1_455
Se2 Rb1 Se8 126.02(6) . 3_465
Se9 Rb1 Se8 112.24(5) 1_455 3_465
Se2 Rb1 Se11 79.27(5) . .
Se9 Rb1 Se11 169.48(7) 1_455 .
Se8 Rb1 Se11 69.12(4) 3_465 .
Se2 Rb1 Se1 61.84(4) . .
Se9 Rb1 Se1 127.67(6) 1_455 .
Se8 Rb1 Se1 64.95(4) 3_465 .
Se11 Rb1 Se1 62.72(4) . .
Se2 Rb1 Se12 114.38(6) . 4
Se9 Rb1 Se12 109.57(5) 1_455 4
Se8 Rb1 Se12 86.20(5) 3_465 4
Se11 Rb1 Se12 59.91(4) . 4
Se1 Rb1 Se12 121.80(5) . 4
Se2 Rb1 Se10 167.32(5) . 2_565
Se9 Rb1 Se10 61.79(4) 1_455 2_565
Se8 Rb1 Se10 65.83(4) 3_465 2_565
Se11 Rb1 Se10 111.38(5) . 2_565
Se1 Rb1 Se10 128.56(5) . 2_565
Se12 Rb1 Se10 68.04(4) 4 2_565
Se2 Rb1 Se8 69.53(4) . 3_455
Se9 Rb1 Se8 58.52(4) 1_455 3_455
Se8 Rb1 Se8 164.42(7) 3_465 3_455
Se11 Rb1 Se8 117.49(6) . 3_455
Se1 Rb1 Se8 130.49(5) . 3_455
Se12 Rb1 Se8 85.74(5) 4 3_455
Se10 Rb1 Se8 98.75(4) 2_565 3_455
Se2 Rb1 P1 32.37(5) . .
Se9 Rb1 P1 112.66(7) 1_455 .
Se8 Rb1 P1 96.69(6) 3_465 .
Se11 Rb1 P1 77.06(6) . .
Se1 Rb1 P1 32.06(5) . .
Se12 Rb1 P1 132.68(7) 4 .
Se10 Rb1 P1 153.94(7) 2_565 .
Se8 Rb1 P1 98.58(6) 3_455 .
Se2 Rb1 P3 96.94(6) . 2
Se9 Rb1 P3 31.88(5) 1_455 2
Se8 Rb1 P3 135.05(7) 3_465 2
Se11 Rb1 P3 140.26(7) . 2
Se1 Rb1 P3 148.50(7) . 2
Se12 Rb1 P3 87.31(6) 4 2
Se10 Rb1 P3 70.51(6) 2_565 2
Se8 Rb1 P3 31.14(5) 3_455 2
P1 Rb1 P3 119.54(8) . 2
Se2 Rb1 Se4 70.80(4) . 3_465
Se9 Rb1 Se4 67.62(4) 1_455 3_465
Se8 Rb1 Se4 90.88(5) 3_465 3_465
Se11 Rb1 Se4 122.88(5) . 3_465
Se1 Rb1 Se4 60.36(4) . 3_465
Se12 Rb1 Se4 174.81(6) 4 3_465
Se10 Rb1 Se4 106.84(5) 2_565 3_465
Se8 Rb1 Se4 96.08(5) 3_455 3_465
P1 Rb1 Se4 51.93(6) . 3_465
P3 Rb1 Se4 91.74(6) 2 3_465
Se2 Rb1 Rb2 56.75(4) . 3_455
Se9 Rb1 Rb2 50.02(4) 1_455 3_455
Se8 Rb1 Rb2 139.95(6) 3_465 3_455
Se11 Rb1 Rb2 135.76(5) . 3_455
Se1 Rb1 Rb2 96.53(5) . 3_455
Se12 Rb1 Rb2 131.73(5) 4 3_455
Se10 Rb1 Rb2 111.80(4) 2_565 3_455
Se8 Rb1 Rb2 46.00(3) 3_455 3_455
P1 Rb1 Rb2 68.43(5) . 3_455
P3 Rb1 Rb2 52.16(6) 2 3_455
Se4 Rb1 Rb2 50.20(3) 3_465 3_455
Se8 Rb2 Se5 129.27(6) . .
Se8 Rb2 Se2 128.49(6) . .
Se5 Rb2 Se2 94.80(5) . .
Se8 Rb2 Se1 64.96(4) . 3_565
Se5 Rb2 Se1 81.97(5) . 3_565
Se2 Rb2 Se1 160.64(6) . 3_565
Se8 Rb2 Se11 69.94(4) . .
Se5 Rb2 Se11 157.88(6) . .
Se2 Rb2 Se11 75.41(4) . .
Se1 Rb2 Se11 100.64(5) 3_565 .
Se8 Rb2 Se4 97.52(5) . .
Se5 Rb2 Se4 101.41(5) . .
Se2 Rb2 Se4 98.02(5) . .
Se1 Rb2 Se4 64.28(4) 3_565 .
Se11 Rb2 Se4 61.43(4) . .
Se8 Rb2 Se9 60.30(4) . 3_455
Se5 Rb2 Se9 126.69(5) . 3_455
Se2 Rb2 Se9 72.72(4) . 3_455
Se1 Rb2 Se9 124.32(5) 3_565 3_455
Se11 Rb2 Se9 69.96(4) . 3_455
Se4 Rb2 Se9 131.20(5) . 3_455
Se8 Rb2 Se4 108.17(5) . 1_545
Se5 Rb2 Se4 58.89(4) . 1_545
Se2 Rb2 Se4 69.38(4) . 1_545
Se1 Rb2 Se4 123.09(5) 3_565 1_545
Se11 Rb2 Se4 131.46(5) . 1_545
Se4 Rb2 Se4 153.96(6) . 1_545
Se9 Rb2 Se4 68.39(4) 3_455 1_545
Se8 Rb2 P3 32.55(5) . 4
Se5 Rb2 P3 147.51(7) . 4
Se2 Rb2 P3 95.99(6) . 4
Se1 Rb2 P3 96.84(6) 3_565 4
Se11 Rb2 P3 54.44(5) . 4
Se4 Rb2 P3 107.27(6) . 4
Se9 Rb2 P3 32.06(5) 3_455 4
Se4 Rb2 P3 96.91(6) 1_545 4
Se8 Rb2 Se2 66.78(4) . 3
Se5 Rb2 Se2 63.18(4) . 3
Se2 Rb2 Se2 136.67(4) . 3
Se1 Rb2 Se2 58.22(4) 3_565 3
Se11 Rb2 Se2 136.63(5) . 3
Se4 Rb2 Se2 121.74(5) . 3
Se9 Rb2 Se2 90.66(5) 3_455 3
Se4 Rb2 Se2 67.29(4) 1_545 3
P3 Rb2 Se2 88.46(6) 4 3
Se8 Rb2 Rb1 53.27(4) . 3
Se5 Rb2 Rb1 93.92(4) . 3
Se2 Rb2 Rb1 106.55(5) . 3
Se1 Rb2 Rb1 92.74(4) 3_565 3
Se11 Rb2 Rb1 107.80(4) . 3
Se4 Rb2 Rb1 149.78(5) . 3
Se9 Rb2 Rb1 45.88(3) 3_455 3
Se4 Rb2 Rb1 55.05(4) 1_545 3
P3 Rb2 Rb1 53.61(5) 4 3
Se2 Rb2 Rb1 44.89(3) 3 3
Se8 Rb2 Rb3 150.50(5) . 3_455
Se5 Rb2 Rb3 52.50(4) . 3_455
Se2 Rb2 Rb3 43.10(3) . 3_455
Se1 Rb2 Rb3 133.47(5) 3_565 3_455
Se11 Rb2 Rb3 117.89(4) . 3_455
Se4 Rb2 Rb3 111.24(4) . 3_455
Se9 Rb2 Rb3 94.32(4) 3_455 3_455
Se4 Rb2 Rb3 44.04(3) 1_545 3_455
P3 Rb2 Rb3 126.05(6) 4 3_455
Se2 Rb2 Rb3 101.44(4) 3 3_455
Rb1 Rb2 Rb3 98.78(4) 3 3_455
Se1 Rb3 Se2 67.31(5) 3_565 3
Se1 Rb3 Se4 66.07(4) 3_565 3_565
Se2 Rb3 Se4 75.29(5) 3 3_565
Se1 Rb3 Se5 84.68(5) 3_565 .
Se2 Rb3 Se5 70.34(5) 3 .
Se4 Rb3 Se5 141.46(6) 3_565 .
Se1 Rb3 Se3 127.76(6) 3_565 3
Se2 Rb3 Se3 60.89(4) 3 3
Se4 Rb3 Se3 105.17(5) 3_565 3
Se5 Rb3 Se3 72.66(4) . 3
Se1 Rb3 Se3 61.55(4) 3_565 3_565
Se2 Rb3 Se3 127.48(6) 3 3_565
Se4 Rb3 Se3 74.10(4) 3_565 3_565
Se5 Rb3 Se3 114.41(5) . 3_565
Se3 Rb3 Se3 169.89(7) 3 3_565
Se1 Rb3 Se7 136.00(6) 3_565 3
Se2 Rb3 Se7 107.98(5) 3 3
Se4 Rb3 Se7 157.72(6) 3_565 3
Se5 Rb3 Se7 54.89(4) . 3
Se3 Rb3 Se7 60.83(4) 3 3
Se3 Rb3 Se7 116.40(5) 3_565 3
Se1 Rb3 P2 96.99(6) 3_565 3_565
Se2 Rb3 P2 94.66(7) 3 3_565
Se4 Rb3 P2 32.09(6) 3_565 3_565
Se5 Rb3 P2 163.06(7) . 3_565
Se3 Rb3 P2 93.41(6) 3 3_565
Se3 Rb3 P2 80.72(6) 3_565 3_565
Se7 Rb3 P2 126.83(7) 3 3_565
Se1 Rb3 Se5 123.00(6) 3_565 3
Se2 Rb3 Se5 89.79(5) 3 3
Se4 Rb3 Se5 57.64(4) 3_565 3
Se5 Rb3 Se5 137.17(4) . 3
Se3 Rb3 Se5 64.54(4) 3 3
Se3 Rb3 Se5 107.83(5) 3_565 3
Se7 Rb3 Se5 100.10(5) 3 3
P2 Rb3 Se5 31.00(5) 3_565 3
Se1 Rb3 Se10 110.60(5) 3_565 3_565
Se2 Rb3 Se10 155.77(6) 3 3_565
Se4 Rb3 Se10 127.17(5) 3_565 3_565
Se5 Rb3 Se10 85.45(5) . 3_565
Se3 Rb3 Se10 113.59(5) 3 3_565
Se3 Rb3 Se10 61.48(4) 3_565 3_565
Se7 Rb3 Se10 55.51(3) 3 3_565
P2 Rb3 Se10 109.45(6) 3_565 3_565
Se5 Rb3 Se10 109.52(5) 3 3_565
Se1 Rb3 Ge 78.04(4) 3_565 3_565
Se2 Rb3 Ge 140.36(6) 3 3_565
Se4 Rb3 Ge 108.18(4) 3_565 3_565
Se5 Rb3 Ge 88.36(4) . 3_565
Se3 Rb3 Ge 144.47(5) 3 3_565
Se3 Rb3 Ge 34.14(3) 3_565 3_565
Se7 Rb3 Ge 83.66(4) 3 3_565
P2 Rb3 Ge 108.50(6) 3_565 3_565
Se5 Rb3 Ge 126.27(5) 3 3_565
Se10 Rb3 Ge 33.14(3) 3_565 3_565
Se1 Rb3 Rb4 145.42(5) 3_565 .
Se2 Rb3 Rb4 142.64(5) 3 .
Se4 Rb3 Rb4 100.18(5) 3_565 .
Se5 Rb3 Rb4 117.68(5) . .
Se3 Rb3 Rb4 85.74(4) 3 .
Se3 Rb3 Rb4 84.49(4) 3_565 .
Se7 Rb3 Rb4 63.40(4) 3 .
P2 Rb3 Rb4 69.45(6) 3_565 .
Se5 Rb3 Rb4 58.89(4) 3 .
Se10 Rb3 Rb4 51.02(3) 3_565 .
Ge Rb3 Rb4 76.75(4) 3_565 .
Se9 Rb4 Se8 82.00(5) 4_654 4_654
Se9 Rb4 Se7 128.96(6) 4_654 1_655
Se8 Rb4 Se7 63.28(4) 4_654 1_655
Se9 Rb4 Se12 74.08(4) 4_654 3
Se8 Rb4 Se12 98.63(5) 4_654 3
Se7 Rb4 Se12 75.55(4) 1_655 3
Se9 Rb4 Se10 65.65(4) 4_654 3_565
Se8 Rb4 Se10 120.63(6) 4_654 3_565
Se7 Rb4 Se10 164.72(6) 1_655 3_565
Se12 Rb4 Se10 116.50(5) 3 3_565
Se9 Rb4 Se6 160.79(5) 4_654 3_565
Se8 Rb4 Se6 104.00(5) 4_654 3_565
Se7 Rb4 Se6 68.86(4) 1_655 3_565
Se12 Rb4 Se6 121.99(6) 3 3_565
Se10 Rb4 Se6 96.09(4) 3_565 3_565
Se9 Rb4 P4 73.13(6) 4_654 3_565
Se8 Rb4 P4 88.34(7) 4_654 3_565
Se7 Rb4 P4 136.22(7) 1_655 3_565
Se12 Rb4 P4 145.10(7) 3 3_565
Se10 Rb4 P4 36.44(5) 3_565 3_565
Se6 Rb4 P4 88.65(6) 3_565 3_565
Se9 Rb4 Se12 105.14(5) 4_654 3_565
Se8 Rb4 Se12 87.56(5) 4_654 3_565
Se7 Rb4 Se12 109.18(5) 1_655 3_565
Se12 Rb4 Se12 173.53(7) 3 3_565
Se10 Rb4 Se12 58.09(4) 3_565 3_565
Se6 Rb4 Se12 57.62(4) 3_565 3_565
P4 Rb4 Se12 32.46(6) 3_565 3_565
Se9 Rb4 Ge 156.69(6) 4_654 1_655
Se8 Rb4 Ge 74.76(4) 4_654 1_655
Se7 Rb4 Ge 36.12(3) 1_655 1_655
Se12 Rb4 Ge 107.42(5) 3 1_655
Se10 Rb4 Ge 128.71(5) 3_565 1_655
Se6 Rb4 Ge 35.50(3) 3_565 1_655
P4 Rb4 Ge 107.41(6) 3_565 1_655
Se12 Rb4 Ge 75.93(4) 3_565 1_655
Se9 Rb4 Se11 53.62(4) 4_654 2_664
Se8 Rb4 Se11 63.98(4) 4_654 2_664
Se7 Rb4 Se11 125.40(6) 1_655 2_664
Se12 Rb4 Se11 125.77(6) 3 2_664
Se10 Rb4 Se11 56.69(4) 3_565 2_664
Se6 Rb4 Se11 112.17(4) 3_565 2_664
P4 Rb4 Se11 31.00(5) 3_565 2_664
Se12 Rb4 Se11 55.49(4) 3_565 2_664
Ge Rb4 Se11 115.09(5) 1_655 2_664
Se9 Rb4 Se5 138.72(5) 4_654 3
Se8 Rb4 Se5 116.90(5) 4_654 3
Se7 Rb4 Se5 53.62(4) 1_655 3
Se12 Rb4 Se5 67.23(4) 3 3
Se10 Rb4 Se5 120.31(6) 3_565 3
Se6 Rb4 Se5 54.83(4) 3_565 3
P4 Rb4 Se5 138.45(7) 3_565 3
Se12 Rb4 Se5 111.65(5) 3_565 3
Ge Rb4 Se5 55.39(3) 1_655 3
Se11 Rb4 Se5 166.99(5) 2_664 3
Se9 Rb4 Rb3 106.57(5) 4_654 .
Se8 Rb4 Rb3 171.11(5) 4_654 .
Se7 Rb4 Rb3 111.27(5) 1_655 .
Se12 Rb4 Rb3 86.25(5) 3 .
Se10 Rb4 Rb3 62.65(4) 3_565 .
Se6 Rb4 Rb3 67.12(4) 3_565 .
P4 Rb4 Rb3 91.87(6) 3_565 .
Se12 Rb4 Rb3 87.86(5) 3_565 .
Ge Rb4 Rb3 96.73(5) 1_655 .
Se11 Rb4 Rb3 118.96(4) 2_664 .
Se5 Rb4 Rb3 58.14(4) 3 .

loop_
_geom_bond_atom_site_label_1
_geom_bond_atom_site_label_2
_geom_bond_distance
_geom_bond_site_symmetry_2
Se1 P1 2.127(3) .
Se1 Rb3 3.407(2) 3_465
Se1 Rb2 3.626(2) 3_465
Se1 Rb1 3.629(2) .
Se1 Se11 3.720(2) .
Se1 Se2 3.791(2) 1_565
Se1 Se8 3.835(2) 3_465
Se2 P1 2.132(3) .
Se2 Rb3 3.433(2) 3_455
Se2 Rb1 3.473(2) .
Se2 Rb2 3.592(2) .
Se3 P1 2.318(4) .
Se3 Ge 2.3658(19) .
Se3 Rb3 3.646(2) 3_455
Se3 Rb3 3.739(2) 3_465
Se4 P2 2.127(4) .
Se4 Rb3 3.499(2) 3_465
Se4 Rb2 3.712(2) .
Se4 Se11 3.785(2) .
Se4 Rb2 3.839(2) 1_565
Se5 P2 2.142(3) 1_545
Se5 Rb2 3.576(2) .
Se5 Rb3 3.603(2) .
Se6 P2 2.291(4) .
Se6 Ge 2.3659(18) 3_565
Se6 Rb4 3.684(2) 3_465
Se7 P3 2.301(4) .
Se7 Ge 2.3782(17) .
Se7 Rb4 3.5057(19) 1_455
Se7 Se10 3.7027(18) 1_545
Se7 Rb3 3.851(2) 3_455
Se8 P3 2.136(4) 4
Se8 Rb4 3.404(2) 4_655
Se8 Rb1 3.510(2) 3_565
Se8 Rb2 3.513(2) .
Se8 Rb1 3.914(2) 3
Se9 P3 2.130(3) 2_655
Se9 Rb4 3.378(2) 4_655
Se9 Se11 3.4037(18) 3_565
Se9 Rb1 3.479(2) 1_655
Se9 Rb2 3.713(2) 3
Se10 P4 2.325(3) .
Se10 Ge 2.3624(18) .
Se10 Rb4 3.5775(19) 3_465
Se10 Rb1 3.846(2) 2_564
Se11 P4 2.115(4) 4
Se11 Rb1 3.517(2) .
Se11 Rb2 3.698(2) .
Se12 P4 2.139(4) .
Se12 Rb4 3.537(2) 3_455
Se12 Rb1 3.822(3) 4_554
Se12 Rb4 3.831(2) 3_465
Ge Se6 2.3659(18) 3_465
P1 P2 2.261(4) 3_465
P1 Rb1 3.976(4) .
P2 Se5 2.142(3) 1_565
P2 P1 2.261(4) 3_565
P2 Rb3 3.998(4) 3_465
P3 Se9 2.130(3) 2_654
P3 Se8 2.136(4) 4_554
P3 P4 2.244(4) .
P4 Se11 2.115(4) 4_554
Rb1 Se9 3.479(2) 1_455
Rb1 Se8 3.510(2) 3_465
Rb1 Se12 3.822(3) 4
Rb1 Se10 3.846(2) 2_565
Rb1 Se8 3.914(2) 3_455
Rb2 Se1 3.626(2) 3_565
Rb2 Se9 3.713(2) 3_455
Rb2 Se4 3.839(2) 1_545
Rb3 Se1 3.407(2) 3_565
Rb3 Se2 3.433(2) 3
Rb3 Se4 3.499(2) 3_565
Rb3 Se3 3.646(2) 3
Rb3 Se3 3.739(2) 3_565
Rb3 Se7 3.851(2) 3
Rb4 Se9 3.378(2) 4_654
Rb4 Se8 3.403(2) 4_654
Rb4 Se7 3.5057(19) 1_655
Rb4 Se12 3.537(2) 3
Rb4 Se10 3.5775(19) 3_565
Rb4 Se6 3.684(2) 3_565
Rb4 P4 3.822(3) 3_565
Rb4 Se12 3.831(2) 3_565
